data_1556483
loop_
_publ_author_name
'Feichtner, K.-S.'
'Gessner, V.H.'

_publ_section_title
;
 Synthesis and Characterization of a Sulfonyl- and
 Iminophosphoryl-Functionalized Methanide and Methandiide
;
_journal_name_full Inorganics
_journal_page_first 40
_journal_paper_doi 10.3390/inorganics4040040
_journal_volume 4
_journal_year 2016
_chemical_formula_moiety 'C22 H26 N O2 P S Si'
_chemical_formula_sum 'C22 H26 N O2 P S Si'
_chemical_formula_weight 427.56
_space_group_crystal_system triclinic
_space_group_IT_number 2
_space_group_name_Hall '-P 1'
_space_group_name_H-M_alt 'P -1'
_atom_sites_solution_hydrogens mixed
_cell_angle_alpha 71.7520(10)
_cell_angle_beta 70.2450(10)
_cell_angle_gamma 73.1050(10)
_cell_formula_units_Z 2
_cell_length_a 9.2087(4)
_cell_length_b 10.5543(4)
_cell_length_c 12.6990(5)
_cell_measurement_reflns_used 9940
_cell_measurement_temperature 100(2)
_cell_measurement_theta_max 25.00
_cell_measurement_theta_min 1.75
_cell_volume 1079.35(8)
_computing_cell_refinement 'Saint+ ver. 7.68A (Bruker AXS)'
_computing_data_collection 'APEX2 ver. 2014.9 (Bruker AXS)'
_computing_data_reduction 'Saint+ ver. 7.68A (Bruker AXS)'
_computing_molecular_graphics 'ShelXLe (Huebschle et all, 2011)'
_computing_publication_material 'SHELXL-2014/6 (Sheldrick, 2014)'
_computing_structure_refinement 'SHELXL-2014/7 (Sheldrick, 2014)'
_computing_structure_solution 'SHELXT 2014/4 (Sheldrick, 2014)'
_diffrn_ambient_temperature 100(2)
_diffrn_measured_fraction_theta_full 1.000
_diffrn_measured_fraction_theta_max 1.000
_diffrn_measurement_device_type 'Bruker APEX-CCD'
_diffrn_measurement_method omega-scans
_diffrn_radiation_type MoK\a
_diffrn_radiation_wavelength 0.71073
_diffrn_reflns_av_R_equivalents 0.0192
_diffrn_reflns_av_unetI/netI 0.0185
_diffrn_reflns_Laue_measured_fraction_full 1.000
_diffrn_reflns_Laue_measured_fraction_max 1.000
_diffrn_reflns_limit_h_max 10
_diffrn_reflns_limit_h_min -10
_diffrn_reflns_limit_k_max 12
_diffrn_reflns_limit_k_min -12
_diffrn_reflns_limit_l_max 15
_diffrn_reflns_limit_l_min -15
_diffrn_reflns_number 13159
_diffrn_reflns_point_group_measured_fraction_full 1.000
_diffrn_reflns_point_group_measured_fraction_max 1.000
_diffrn_reflns_theta_full 25.000
_diffrn_reflns_theta_max 25.000
_diffrn_reflns_theta_min 1.755
_diffrn_source 'fine-focus sealed tube'
_exptl_absorpt_coefficient_mu 0.298
_exptl_absorpt_correction_T_max 0.7461
_exptl_absorpt_correction_T_min 0.6820
_exptl_absorpt_correction_type empirical
_exptl_absorpt_process_details Sadabs2008
_exptl_crystal_colour colourless
_exptl_crystal_density_diffrn 1.316
_exptl_crystal_description block
_exptl_crystal_F_000 452
_exptl_crystal_size_max 0.400
_exptl_crystal_size_mid 0.300
_exptl_crystal_size_min 0.290
_refine_diff_density_max 0.317
_refine_diff_density_min -0.385
_refine_diff_density_rms 0.048
_refine_ls_extinction_coef .
_refine_ls_extinction_method none
_refine_ls_goodness_of_fit_ref 1.049
_refine_ls_hydrogen_treatment mixed
_refine_ls_matrix_type full
_refine_ls_number_parameters 264
_refine_ls_number_reflns 3796
_refine_ls_number_restraints 0
_refine_ls_restrained_S_all 1.049
_refine_ls_R_factor_all 0.0321
_refine_ls_R_factor_gt 0.0290
_refine_ls_shift/su_max 0.001
_refine_ls_shift/su_mean 0.000
_refine_ls_structure_factor_coef Fsqd
_refine_ls_weighting_details 'w=1/[\s^2^(Fo^2^)+(0.1000P)^2^] where P=(Fo^2^+2Fc^2^)/3'
_refine_ls_weighting_scheme calc
_refine_ls_wR_factor_gt 0.1137
_refine_ls_wR_factor_ref 0.1189
_reflns_Friedel_coverage 0.000
_reflns_Friedel_fraction_full .
_reflns_Friedel_fraction_max .
_reflns_number_gt 3473
_reflns_number_total 3796
_reflns_threshold_expression 'I > 2\s(I)'
_cod_data_source_file Inorganics-2016-4-40.cif
_cod_data_source_block sad
_cod_database_code 1556483
_shelx_space_group_comment
;
The symmetry employed for this shelxl refinement is uniquely defined
by the following loop, which should always be used as a source of
symmetry information in preference to the above space-group names.
They are only intended as comments.
;
_shelx_estimated_absorpt_t_min 0.890
_shelx_estimated_absorpt_t_max 0.919

loop_
_space_group_symop_operation_xyz
'x, y, z'
'-x, -y, -z'

loop_
_atom_site_label
_atom_site_type_symbol
_atom_site_fract_x
_atom_site_fract_y
_atom_site_fract_z
_atom_site_U_iso_or_equiv
_atom_site_adp_type
_atom_site_occupancy
_atom_site_site_symmetry_order
_atom_site_calc_flag
_atom_site_refinement_flags_posn
_atom_site_refinement_flags_adp
_atom_site_refinement_flags_occupancy
_atom_site_disorder_assembly
_atom_site_disorder_group
S1 S 0.53665(4) 0.71437(4) 0.43702(3) 0.01226(15) Uani 1 1 d . . . . .
H1B H 0.686(2) 0.5093(19) 0.4713(14) 0.015(4) Uiso 1 1 d . . . . .
H1A H 0.772(2) 0.6187(18) 0.4713(15) 0.014(4) Uiso 1 1 d . . . . .
O1 O 0.47925(13) 0.74415(12) 0.54945(10) 0.0195(3) Uani 1 1 d . . . . .
C2 C 0.98170(18) 0.41686(15) 0.32530(12) 0.0107(3) Uani 1 1 d . . . . .
O2 O 0.43790(12) 0.66068(11) 0.40220(9) 0.0160(3) Uani 1 1 d . . . . .
C4 C 1.0049(2) 0.17221(17) 0.37912(14) 0.0178(4) Uani 1 1 d . . . . .
H4 H 0.9584 0.0952 0.4009 0.021 Uiso 1 1 calc R U . . .
C3 C 0.91350(19) 0.30306(16) 0.35814(13) 0.0144(3) Uani 1 1 d . . . . .
H3 H 0.8043 0.3153 0.3661 0.017 Uiso 1 1 calc R U . . .
C5 C 1.1640(2) 0.15445(16) 0.36812(14) 0.0186(4) Uani 1 1 d . . . . .
H5 H 1.2264 0.0650 0.3826 0.022 Uiso 1 1 calc R U . . .
C6 C 1.23258(19) 0.26638(17) 0.33618(14) 0.0173(4) Uani 1 1 d . . . . .
H6 H 1.3417 0.2536 0.3290 0.021 Uiso 1 1 calc R U . . .
C7 C 1.14172(19) 0.39734(16) 0.31464(13) 0.0134(3) Uani 1 1 d . . . . .
H7 H 1.1890 0.4740 0.2925 0.016 Uiso 1 1 calc R U . . .
C8 C 0.97134(17) 0.70972(15) 0.25934(13) 0.0102(3) Uani 1 1 d . . . . .
C9 C 1.03529(18) 0.72238(16) 0.34003(13) 0.0134(3) Uani 1 1 d . . . . .
H9 H 1.0200 0.6618 0.4143 0.016 Uiso 1 1 calc R U . . .
C10 C 1.12028(18) 0.82169(16) 0.31306(14) 0.0150(4) Uani 1 1 d . . . . .
H10 H 1.1630 0.8295 0.3686 0.018 Uiso 1 1 calc R U . . .
C11 C 1.14350(18) 0.91054(16) 0.20438(14) 0.0163(4) Uani 1 1 d . . . . .
H11 H 1.2024 0.9789 0.1855 0.020 Uiso 1 1 calc R U . . .
C12 C 1.08081(19) 0.89909(16) 0.12411(14) 0.0159(4) Uani 1 1 d . . . . .
H12 H 1.0964 0.9602 0.0501 0.019 Uiso 1 1 calc R U . . .
C13 C 0.99492(18) 0.79892(16) 0.15036(13) 0.0127(3) Uani 1 1 d . . . . .
H13 H 0.9527 0.7914 0.0944 0.015 Uiso 1 1 calc R U . . .
C14 C 0.57935(18) 0.86444(16) 0.33306(13) 0.0130(3) Uani 1 1 d . . . . .
C15 C 0.64154(19) 0.95346(16) 0.35892(14) 0.0178(4) Uani 1 1 d . . . . .
H15 H 0.6601 0.9344 0.4321 0.021 Uiso 1 1 calc R U . . .
C16 C 0.6754(2) 1.06970(17) 0.27587(15) 0.0206(4) Uani 1 1 d . . . . .
H16 H 0.7195 1.1307 0.2914 0.025 Uiso 1 1 calc R U . . .
C17 C 0.6456(2) 1.09813(17) 0.16985(16) 0.0223(4) Uani 1 1 d . . . . .
H17 H 0.6682 1.1789 0.1136 0.027 Uiso 1 1 calc R U . . .
C18 C 0.5828(2) 1.00895(16) 0.14565(15) 0.0199(4) Uani 1 1 d . . . . .
H18 H 0.5636 1.0286 0.0727 0.024 Uiso 1 1 calc R U . . .
C19 C 0.54813(18) 0.89121(16) 0.22791(14) 0.0163(4) Uani 1 1 d . . . . .
H19 H 0.5039 0.8303 0.2124 0.020 Uiso 1 1 calc R U . . .
C20 C 0.8235(2) 0.40846(18) 0.05769(15) 0.0228(4) Uani 1 1 d . . . . .
H20A H 0.7707 0.3864 0.0124 0.034 Uiso 1 1 calc R U . . .
H20B H 0.8338 0.3326 0.1249 0.034 Uiso 1 1 calc R U . . .
H20C H 0.9284 0.4237 0.0100 0.034 Uiso 1 1 calc R U . . .
C21 C 0.4974(2) 0.5406(2) 0.17521(17) 0.0294(5) Uani 1 1 d . . . . .
H21A H 0.4614 0.5157 0.1215 0.044 Uiso 1 1 calc R U . . .
H21B H 0.4288 0.6253 0.1942 0.044 Uiso 1 1 calc R U . . .
H21C H 0.4935 0.4676 0.2458 0.044 Uiso 1 1 calc R U . . .
C22 C 0.7078(2) 0.71027(19) -0.02312(15) 0.0285(4) Uani 1 1 d . . . . .
H22A H 0.8173 0.7139 -0.0674 0.043 Uiso 1 1 calc R U . . .
H22B H 0.6557 0.7960 0.0006 0.043 Uiso 1 1 calc R U . . .
H22C H 0.6521 0.6969 -0.0710 0.043 Uiso 1 1 calc R U . . .
C1 C 0.71955(18) 0.59531(16) 0.43313(13) 0.0115(3) Uani 1 1 d . . . . .
N1 N 0.77643(15) 0.60275(13) 0.19662(11) 0.0129(3) Uani 1 1 d . . . . .
Si1 Si 0.70448(5) 0.56599(4) 0.10689(4) 0.01363(16) Uani 1 1 d . . . . .
P1 P 0.85538(4) 0.58314(4) 0.29000(3) 0.00892(15) Uani 1 1 d . . . . .

loop_
_atom_site_aniso_label
_atom_site_aniso_U_11
_atom_site_aniso_U_22
_atom_site_aniso_U_33
_atom_site_aniso_U_23
_atom_site_aniso_U_13
_atom_site_aniso_U_12
S1 0.0083(2) 0.0148(2) 0.0126(2) -0.00442(17) -0.00018(17) -0.00260(17)
O1 0.0154(6) 0.0258(7) 0.0151(6) -0.0098(5) 0.0026(5) -0.0038(5)
C2 0.0108(8) 0.0128(8) 0.0077(7) -0.0030(6) -0.0016(6) -0.0018(6)
O2 0.0114(6) 0.0184(6) 0.0190(6) -0.0031(5) -0.0044(5) -0.0055(5)
C4 0.0223(9) 0.0131(8) 0.0185(8) -0.0026(7) -0.0068(7) -0.0041(7)
C3 0.0127(8) 0.0149(8) 0.0155(8) -0.0038(6) -0.0036(6) -0.0030(6)
C5 0.0217(9) 0.0140(8) 0.0172(9) -0.0052(7) -0.0077(7) 0.0052(7)
C6 0.0121(8) 0.0225(9) 0.0170(8) -0.0095(7) -0.0040(7) 0.0019(7)
C7 0.0128(8) 0.0167(8) 0.0122(8) -0.0057(6) -0.0033(6) -0.0029(6)
C8 0.0055(7) 0.0101(8) 0.0139(8) -0.0049(6) -0.0002(6) -0.0006(6)
C9 0.0118(8) 0.0145(8) 0.0117(8) -0.0025(6) -0.0019(6) -0.0013(6)
C10 0.0133(8) 0.0168(8) 0.0177(8) -0.0072(7) -0.0059(7) -0.0019(6)
C11 0.0132(8) 0.0136(8) 0.0226(9) -0.0035(7) -0.0045(7) -0.0048(6)
C12 0.0162(8) 0.0137(8) 0.0145(8) 0.0008(6) -0.0023(6) -0.0049(6)
C13 0.0108(8) 0.0152(8) 0.0121(8) -0.0046(6) -0.0029(6) -0.0012(6)
C14 0.0087(8) 0.0121(8) 0.0161(8) -0.0055(6) -0.0005(6) -0.0001(6)
C15 0.0156(9) 0.0208(9) 0.0191(9) -0.0113(7) -0.0012(7) -0.0038(7)
C16 0.0183(9) 0.0175(9) 0.0282(9) -0.0130(7) -0.0005(7) -0.0057(7)
C17 0.0206(9) 0.0137(9) 0.0284(10) -0.0033(7) -0.0035(8) -0.0032(7)
C18 0.0218(9) 0.0154(9) 0.0211(9) -0.0025(7) -0.0090(7) -0.0001(7)
C19 0.0125(8) 0.0136(8) 0.0229(9) -0.0063(7) -0.0057(7) 0.0004(6)
C20 0.0229(9) 0.0220(9) 0.0273(10) -0.0121(8) -0.0010(8) -0.0101(7)
C21 0.0157(9) 0.0477(13) 0.0343(11) -0.0244(9) -0.0018(8) -0.0106(8)
C22 0.0361(11) 0.0301(11) 0.0194(9) -0.0060(8) -0.0163(8) 0.0037(8)
C1 0.0096(8) 0.0132(8) 0.0107(8) -0.0014(6) -0.0024(6) -0.0028(6)
N1 0.0123(7) 0.0127(7) 0.0144(7) -0.0036(5) -0.0042(6) -0.0026(5)
Si1 0.0113(3) 0.0181(3) 0.0141(3) -0.00666(19) -0.00408(19) -0.00301(19)
P1 0.0076(2) 0.0096(2) 0.0096(2) -0.00218(17) -0.00208(17) -0.00230(17)

loop_
_atom_type_symbol
_atom_type_description
_atom_type_scat_dispersion_real
_atom_type_scat_dispersion_imag
_atom_type_scat_source
C C 0.0033 0.0016 'International Tables Vol C Tables 4.2.6.8 and 6.1.1.4'
H H 0.0000 0.0000 'International Tables Vol C Tables 4.2.6.8 and 6.1.1.4'
N N 0.0061 0.0033 'International Tables Vol C Tables 4.2.6.8 and 6.1.1.4'
O O 0.0106 0.0060 'International Tables Vol C Tables 4.2.6.8 and 6.1.1.4'
Si Si 0.0817 0.0704 'International Tables Vol C Tables 4.2.6.8 and 6.1.1.4'
P P 0.1023 0.0942 'International Tables Vol C Tables 4.2.6.8 and 6.1.1.4'
S S 0.1246 0.1234 'International Tables Vol C Tables 4.2.6.8 and 6.1.1.4'

loop_
_geom_angle_atom_site_label_1
_geom_angle_atom_site_label_2
_geom_angle_atom_site_label_3
_geom_angle
_geom_angle_site_symmetry_1
_geom_angle_site_symmetry_3
O2 S1 O1 118.14(7) . .
O2 S1 C14 108.21(7) . .
O1 S1 C14 108.25(7) . .
O2 S1 C1 108.12(7) . .
O1 S1 C1 107.02(7) . .
C14 S1 C1 106.55(7) . .
C7 C2 C3 119.20(14) . .
C7 C2 P1 123.82(12) . .
C3 C2 P1 116.86(11) . .
C5 C4 C3 119.84(15) . .
C4 C3 C2 120.28(15) . .
C4 C5 C6 120.37(15) . .
C5 C6 C7 119.96(15) . .
C6 C7 C2 120.35(15) . .
C13 C8 C9 119.17(14) . .
C13 C8 P1 117.82(11) . .
C9 C8 P1 123.01(11) . .
C10 C9 C8 120.74(14) . .
C9 C10 C11 119.98(14) . .
C12 C11 C10 119.79(14) . .
C11 C12 C13 120.73(14) . .
C12 C13 C8 119.60(14) . .
C19 C14 C15 121.90(15) . .
C19 C14 S1 118.58(12) . .
C15 C14 S1 119.52(12) . .
C16 C15 C14 118.53(16) . .
C15 C16 C17 120.46(16) . .
C16 C17 C18 120.33(16) . .
C19 C18 C17 120.16(16) . .
C14 C19 C18 118.61(15) . .
S1 C1 P1 117.17(8) . .
P1 N1 Si1 160.36(9) . .
N1 Si1 C22 108.43(8) . .
N1 Si1 C20 112.77(8) . .
C22 Si1 C20 107.64(8) . .
N1 Si1 C21 111.97(7) . .
C22 Si1 C21 108.77(9) . .
C20 Si1 C21 107.10(8) . .
N1 P1 C8 113.65(7) . .
N1 P1 C2 115.57(7) . .
C8 P1 C2 106.89(7) . .
N1 P1 C1 115.23(7) . .
C8 P1 C1 102.98(7) . .
C2 P1 C1 101.00(7) . .

loop_
_geom_bond_atom_site_label_1
_geom_bond_atom_site_label_2
_geom_bond_distance
_geom_bond_site_symmetry_2
S1 O2 1.4393(11) .
S1 O1 1.4461(11) .
S1 C14 1.7629(16) .
S1 C1 1.7807(16) .
C2 C7 1.392(2) .
C2 C3 1.399(2) .
C2 P1 1.8186(15) .
C4 C5 1.385(2) .
C4 C3 1.390(2) .
C5 C6 1.385(2) .
C6 C7 1.390(2) .
C8 C13 1.396(2) .
C8 C9 1.398(2) .
C8 P1 1.8163(15) .
C9 C10 1.378(2) .
C10 C11 1.392(2) .
C11 C12 1.379(2) .
C12 C13 1.393(2) .
C14 C19 1.386(2) .
C14 C15 1.397(2) .
C15 C16 1.380(2) .
C16 C17 1.388(3) .
C17 C18 1.390(2) .
C18 C19 1.389(2) .
C20 Si1 1.8667(17) .
C21 Si1 1.8688(18) .
C22 Si1 1.8612(19) .
C1 P1 1.8441(15) .
N1 P1 1.5229(13) .
N1 Si1 1.6807(13) .
